data_7112962
loop_
_publ_author_name
'Annibale, Vincent T.'
'Lund, Liisa M.'
'Song, Datong'

_publ_section_title
;
 Unusual transmetallation-induced formation of a C2-symmetric
 tetrapallada-macrocycle.
;
_journal_issue 43
_journal_name_full 'Chemical communications (Cambridge, England)'
_journal_page_first 8261
_journal_page_last 8263
_journal_paper_doi 10.1039/c0cc03314f
_journal_volume 46
_journal_year 2010
_chemical_formula_sum 'C22 H22 Cl N3 Pd'
_chemical_formula_weight 470.28
_chemical_name_systematic
;
?
;
_space_group_IT_number 29
_symmetry_cell_setting orthorhombic
_symmetry_space_group_name_Hall 'P -2bc -2c'
_symmetry_space_group_name_H-M 'P c 21 b'
_atom_sites_solution_hydrogens geom
_atom_sites_solution_primary direct
_atom_sites_solution_secondary difmap
_audit_creation_method SHELXL-97
_cell_angle_alpha 90.00
_cell_angle_beta 90.00
_cell_angle_gamma 90.00
_cell_formula_units_Z 4
_cell_length_a 6.4520(5)
_cell_length_b 10.7360(10)
_cell_length_c 29.278(4)
_cell_measurement_reflns_used 6717
_cell_measurement_temperature 150(2)
_cell_measurement_theta_max 25.00
_cell_measurement_theta_min 3.16
_cell_volume 2028.0(4)
_computing_structure_refinement 'SHELXL-97 (Sheldrick, 1997)'
_computing_structure_solution 'SHELXS-97 (Sheldrick, 1990)'
_diffrn_ambient_temperature 150(2)
_diffrn_measured_fraction_theta_full 0.992
_diffrn_measured_fraction_theta_max 0.992
_diffrn_radiation_monochromator graphite
_diffrn_radiation_source 'fine-focus sealed tube'
_diffrn_radiation_type MoK\a
_diffrn_radiation_wavelength 0.71073
_diffrn_reflns_av_R_equivalents 0.0519
_diffrn_reflns_av_sigmaI/netI 0.0625
_diffrn_reflns_limit_h_max 7
_diffrn_reflns_limit_h_min -7
_diffrn_reflns_limit_k_max 12
_diffrn_reflns_limit_k_min -12
_diffrn_reflns_limit_l_max 34
_diffrn_reflns_limit_l_min -32
_diffrn_reflns_number 6717
_diffrn_reflns_theta_full 25.00
_diffrn_reflns_theta_max 25.00
_diffrn_reflns_theta_min 3.16
_exptl_absorpt_coefficient_mu 1.058
_exptl_absorpt_correction_T_max 0.909
_exptl_absorpt_correction_T_min 0.858
_exptl_absorpt_correction_type multi-scan
_exptl_absorpt_process_details
;
multi-scan from symmetry-related measurements
Sortav (Blessing 1995)
;
_exptl_crystal_colour red
_exptl_crystal_density_diffrn 1.540
_exptl_crystal_density_method 'not measured'
_exptl_crystal_description block
_exptl_crystal_F_000 952
_exptl_crystal_size_max 0.20
_exptl_crystal_size_mid 0.11
_exptl_crystal_size_min 0.09
_refine_diff_density_max 1.170
_refine_diff_density_min -0.593
_refine_diff_density_rms 0.090
_refine_ls_abs_structure_details 'Flack H D (1983), Acta Cryst. A39, 876-881'
_refine_ls_abs_structure_Flack 0.08(5)
_refine_ls_extinction_method none
_refine_ls_goodness_of_fit_ref 1.054
_refine_ls_hydrogen_treatment constr
_refine_ls_matrix_type full
_refine_ls_number_parameters 246
_refine_ls_number_reflns 2883
_refine_ls_number_restraints 1
_refine_ls_restrained_S_all 1.054
_refine_ls_R_factor_all 0.0519
_refine_ls_R_factor_gt 0.0370
_refine_ls_shift/su_max 0.000
_refine_ls_shift/su_mean 0.000
_refine_ls_structure_factor_coef Fsqd
_refine_ls_weighting_details 'calc w=1/[\s^2^(Fo^2^)+(0.0150P)^2^+2.6489P] where P=(Fo^2^+2Fc^2^)/3'
_refine_ls_weighting_scheme calc
_refine_ls_wR_factor_gt 0.0704
_refine_ls_wR_factor_ref 0.0769
_reflns_number_gt 2441
_reflns_number_total 2883
_reflns_threshold_expression >2sigma(I)
_cod_data_source_file c0cc03314f.txt
_cod_data_source_block complex2
_cod_original_sg_symbol_H-M Pc2(1)b
_cod_database_code 7112962

loop_
_symmetry_equiv_pos_as_xyz
'x, y, z'
'-x, y+1/2, -z'
'-x, y, z+1/2'
'x, y+1/2, -z+1/2'

loop_
_atom_site_label
_atom_site_type_symbol
_atom_site_fract_x
_atom_site_fract_y
_atom_site_fract_z
_atom_site_U_iso_or_equiv
_atom_site_adp_type
_atom_site_occupancy
_atom_site_symmetry_multiplicity
_atom_site_calc_flag
_atom_site_refinement_flags
Pd1 Pd -0.70727(6) -0.16004(6) -0.115972(13) 0.02242(13) Uani 1 1 d .
Cl1 Cl -0.5522(2) -0.21808(15) -0.04749(5) 0.0306(4) Uani 1 1 d .
N1 N -0.5552(7) -0.2920(5) -0.15127(16) 0.0239(12) Uani 1 1 d .
N2 N -0.8253(7) -0.0883(5) -0.17435(17) 0.0247(12) Uani 1 1 d .
N3 N -0.8567(7) -0.0338(5) -0.07532(16) 0.0249(12) Uani 1 1 d .
C1 C -0.3728(12) -0.3859(6) -0.2160(2) 0.0392(18) Uani 1 1 d .
H1A H -0.4207 -0.4696 -0.2079 0.059 Uiso 1 1 calc R
H1B H -0.2324 -0.3732 -0.2041 0.059 Uiso 1 1 calc R
H1C H -0.3717 -0.3769 -0.2493 0.059 Uiso 1 1 calc R
C2 C -0.5173(9) -0.2900(6) -0.1955(2) 0.0290(15) Uani 1 1 d .
C3 C -0.6049(11) -0.2031(6) -0.2256(2) 0.0345(17) Uani 1 1 d .
H3A H -0.5540 -0.2046 -0.2560 0.041 Uiso 1 1 calc R
C4 C -0.7579(10) -0.1146(6) -0.2163(2) 0.0292(16) Uani 1 1 d .
C5 C -0.8497(11) -0.0472(6) -0.2564(2) 0.0370(17) Uani 1 1 d .
H5A H -0.8325 0.0428 -0.2522 0.055 Uiso 1 1 calc R
H5B H -0.9976 -0.0671 -0.2587 0.055 Uiso 1 1 calc R
H5C H -0.7790 -0.0732 -0.2844 0.055 Uiso 1 1 calc R
C6 C -0.4939(10) -0.3984(6) -0.1252(2) 0.0310(16) Uani 1 1 d .
C7 C -0.6446(12) -0.4843(6) -0.1139(2) 0.0404(18) Uani 1 1 d .
H7A H -0.7814 -0.4737 -0.1252 0.048 Uiso 1 1 calc R
C8 C -0.6004(15) -0.5855(7) -0.0863(3) 0.057(2) Uani 1 1 d .
H8A H -0.7064 -0.6431 -0.0784 0.069 Uiso 1 1 calc R
C9 C -0.4013(18) -0.6023(8) -0.0703(2) 0.065(3) Uani 1 1 d .
H9A H -0.3694 -0.6711 -0.0512 0.078 Uiso 1 1 calc R
C10 C -0.2484(15) -0.5182(9) -0.0823(3) 0.056(2) Uani 1 1 d .
H10A H -0.1109 -0.5305 -0.0716 0.067 Uiso 1 1 calc R
C11 C -0.2929(11) -0.4153(7) -0.1099(2) 0.0401(18) Uani 1 1 d .
H11A H -0.1870 -0.3580 -0.1180 0.048 Uiso 1 1 calc R
C12 C -0.9828(10) 0.0061(6) -0.1693(2) 0.0261(15) Uani 1 1 d .
C13 C -1.1889(9) -0.0288(7) -0.1650(2) 0.0296(15) Uani 1 1 d .
H13A H -1.2272 -0.1142 -0.1662 0.035 Uiso 1 1 calc R
C14 C -1.3384(10) 0.0625(7) -0.1587(2) 0.0375(18) Uani 1 1 d .
H14A H -1.4800 0.0390 -0.1564 0.045 Uiso 1 1 calc R
C15 C -1.2858(10) 0.1865(7) -0.1558(2) 0.0360(17) Uani 1 1 d .
H15A H -1.3894 0.2483 -0.1514 0.043 Uiso 1 1 calc R
C16 C -1.0805(10) 0.2194(7) -0.1594(2) 0.0398(18) Uani 1 1 d .
H16A H -1.0425 0.3046 -0.1570 0.048 Uiso 1 1 calc R
C17 C -0.9299(10) 0.1319(6) -0.1665(2) 0.0321(16) Uani 1 1 d .
H17A H -0.7892 0.1567 -0.1694 0.039 Uiso 1 1 calc R
C18 C -1.0504(9) -0.0537(6) -0.0603(2) 0.0278(15) Uani 1 1 d .
H18A H -1.1249 -0.1227 -0.0722 0.033 Uiso 1 1 calc R
C19 C -1.1466(11) 0.0205(7) -0.0285(2) 0.0358(17) Uani 1 1 d .
H19A H -1.2846 0.0033 -0.0191 0.043 Uiso 1 1 calc R
C20 C -1.0411(11) 0.1191(7) -0.0105(2) 0.0373(18) Uani 1 1 d .
H20A H -1.1036 0.1713 0.0118 0.045 Uiso 1 1 calc R
C21 C -0.8407(12) 0.1416(6) -0.0255(2) 0.0357(17) Uani 1 1 d .
H21A H -0.7637 0.2098 -0.0137 0.043 Uiso 1 1 calc R
C22 C -0.7551(10) 0.0646(6) -0.0576(2) 0.0304(16) Uani 1 1 d .
H22A H -0.6180 0.0812 -0.0678 0.036 Uiso 1 1 calc R

loop_
_atom_site_aniso_label
_atom_site_aniso_U_11
_atom_site_aniso_U_22
_atom_site_aniso_U_33
_atom_site_aniso_U_23
_atom_site_aniso_U_13
_atom_site_aniso_U_12
Pd1 0.0217(2) 0.0221(2) 0.0234(2) -0.0010(3) 0.00165(18) 0.0013(4)
Cl1 0.0323(8) 0.0332(8) 0.0264(8) -0.0014(7) -0.0001(7) 0.0048(7)
N1 0.031(3) 0.022(3) 0.019(3) 0.003(2) -0.002(2) 0.003(2)
N2 0.021(3) 0.022(3) 0.031(3) 0.006(2) -0.004(2) 0.002(2)
N3 0.026(3) 0.025(3) 0.024(3) -0.003(2) -0.003(2) 0.004(3)
C1 0.059(5) 0.034(4) 0.025(4) 0.001(3) 0.002(4) 0.016(4)
C2 0.027(3) 0.027(4) 0.033(4) -0.003(3) -0.002(3) -0.004(3)
C3 0.045(4) 0.038(5) 0.020(3) -0.004(3) -0.001(3) 0.012(4)
C4 0.040(4) 0.030(4) 0.017(3) 0.004(3) -0.004(3) -0.008(3)
C5 0.045(4) 0.038(4) 0.028(4) 0.002(3) -0.003(3) 0.010(4)
C6 0.036(4) 0.026(4) 0.031(4) -0.004(3) 0.004(3) 0.004(3)
C7 0.053(5) 0.030(4) 0.039(4) -0.001(4) 0.006(4) 0.005(4)
C8 0.089(7) 0.041(5) 0.042(5) 0.005(4) 0.018(5) 0.018(5)
C9 0.127(9) 0.046(5) 0.021(4) 0.015(4) 0.013(5) 0.040(6)
C10 0.081(6) 0.058(6) 0.028(4) -0.015(4) -0.008(4) 0.040(5)
C11 0.046(4) 0.042(4) 0.032(4) -0.003(3) -0.003(4) 0.013(4)
C12 0.029(4) 0.028(4) 0.021(3) -0.001(3) 0.002(3) 0.000(3)
C13 0.024(4) 0.035(4) 0.030(4) 0.009(3) -0.005(3) -0.007(3)
C14 0.026(4) 0.053(5) 0.033(4) 0.012(4) 0.000(3) 0.003(4)
C15 0.030(4) 0.048(5) 0.031(4) 0.000(4) 0.001(3) 0.012(4)
C16 0.034(4) 0.037(4) 0.049(5) 0.001(4) -0.009(3) 0.006(4)
C17 0.025(4) 0.025(4) 0.046(4) 0.000(3) -0.001(3) -0.002(3)
C18 0.023(3) 0.034(4) 0.026(4) 0.004(3) -0.003(3) -0.005(3)
C19 0.031(4) 0.041(4) 0.035(4) -0.005(3) 0.008(3) 0.003(4)
C20 0.039(5) 0.038(5) 0.035(5) -0.009(3) 0.001(3) 0.017(4)
C21 0.053(5) 0.024(4) 0.031(4) -0.003(3) -0.009(3) 0.005(3)
C22 0.034(4) 0.023(4) 0.034(4) 0.005(3) 0.005(3) -0.003(3)

loop_
_atom_type_symbol
_atom_type_description
_atom_type_scat_dispersion_real
_atom_type_scat_dispersion_imag
_atom_type_scat_source
C C 0.0033 0.0016 'International Tables Vol C Tables 4.2.6.8 and 6.1.1.4'
H H 0.0000 0.0000 'International Tables Vol C Tables 4.2.6.8 and 6.1.1.4'
N N 0.0061 0.0033 'International Tables Vol C Tables 4.2.6.8 and 6.1.1.4'
Cl Cl 0.1484 0.1585 'International Tables Vol C Tables 4.2.6.8 and 6.1.1.4'
Pd Pd -0.9988 1.0072 'International Tables Vol C Tables 4.2.6.8 and 6.1.1.4'

loop_
_geom_angle_atom_site_label_1
_geom_angle_atom_site_label_2
_geom_angle_atom_site_label_3
_geom_angle
N1 Pd1 N2 91.0(2)
N1 Pd1 N3 175.3(2)
N2 Pd1 N3 93.5(2)
N1 Pd1 Cl1 92.56(14)
N2 Pd1 Cl1 172.78(15)
N3 Pd1 Cl1 83.03(14)
C2 N1 C6 119.1(5)
C2 N1 Pd1 125.8(4)
C6 N1 Pd1 115.0(4)
C4 N2 C12 118.2(5)
C4 N2 Pd1 125.1(4)
C12 N2 Pd1 116.5(4)
C18 N3 C22 116.8(5)
C18 N3 Pd1 121.6(4)
C22 N3 Pd1 121.0(4)
C2 C1 H1A 109.5
C2 C1 H1B 109.5
H1A C1 H1B 109.5
C2 C1 H1C 109.5
H1A C1 H1C 109.5
H1B C1 H1C 109.5
N1 C2 C3 123.6(6)
N1 C2 C1 119.6(6)
C3 C2 C1 116.8(6)
C4 C3 C2 128.0(6)
C4 C3 H3A 116.0
C2 C3 H3A 116.0
N2 C4 C3 123.6(6)
N2 C4 C5 119.3(6)
C3 C4 C5 117.1(6)
C4 C5 H5A 109.5
C4 C5 H5B 109.5
H5A C5 H5B 109.5
C4 C5 H5C 109.5
H5A C5 H5C 109.5
H5B C5 H5C 109.5
C7 C6 C11 119.6(7)
C7 C6 N1 117.9(6)
C11 C6 N1 122.5(6)
C6 C7 C8 121.3(8)
C6 C7 H7A 119.3
C8 C7 H7A 119.3
C9 C8 C7 119.5(8)
C9 C8 H8A 120.3
C7 C8 H8A 120.3
C8 C9 C10 119.6(7)
C8 C9 H9A 120.2
C10 C9 H9A 120.2
C9 C10 C11 121.1(8)
C9 C10 H10A 119.5
C11 C10 H10A 119.5
C6 C11 C10 118.9(8)
C6 C11 H11A 120.6
C10 C11 H11A 120.6
C13 C12 C17 119.4(6)
C13 C12 N2 119.6(6)
C17 C12 N2 120.9(6)
C14 C13 C12 119.2(7)
C14 C13 H13A 120.4
C12 C13 H13A 120.4
C15 C14 C13 121.3(6)
C15 C14 H14A 119.3
C13 C14 H14A 119.3
C16 C15 C14 118.7(7)
C16 C15 H15A 120.6
C14 C15 H15A 120.6
C17 C16 C15 121.4(7)
C17 C16 H16A 119.3
C15 C16 H16A 119.3
C16 C17 C12 120.0(6)
C16 C17 H17A 120.0
C12 C17 H17A 120.0
N3 C18 C19 123.5(6)
N3 C18 H18A 118.3
C19 C18 H18A 118.3
C20 C19 C18 119.1(7)
C20 C19 H19A 120.5
C18 C19 H19A 120.5
C19 C20 C21 118.5(6)
C19 C20 H20A 120.7
C21 C20 H20A 120.7
C22 C21 C20 119.3(6)
C22 C21 H21A 120.4
C20 C21 H21A 120.4
N3 C22 C21 122.8(6)
N3 C22 H22A 118.6
C21 C22 H22A 118.6

loop_
_geom_bond_atom_site_label_1
_geom_bond_atom_site_label_2
_geom_bond_distance
Pd1 N1 2.009(5)
Pd1 N2 2.023(5)
Pd1 N3 2.045(5)
Pd1 Cl1 2.3258(16)
N1 C2 1.317(7)
N1 C6 1.430(8)
N2 C4 1.334(8)
N2 C12 1.443(8)
N3 C18 1.342(7)
N3 C22 1.348(8)
C1 C2 1.513(9)
C1 H1A 0.9800
C1 H1B 0.9800
C1 H1C 0.9800
C2 C3 1.403(9)
C3 C4 1.396(9)
C3 H3A 0.9500
C4 C5 1.499(9)
C5 H5A 0.9800
C5 H5B 0.9800
C5 H5C 0.9800
C6 C7 1.381(10)
C6 C11 1.384(9)
C7 C8 1.383(10)
C7 H7A 0.9500
C8 C9 1.379(12)
C8 H8A 0.9500
C9 C10 1.382(13)
C9 H9A 0.9500
C10 C11 1.398(11)
C10 H10A 0.9500
C11 H11A 0.9500
C12 C13 1.388(9)
C12 C17 1.395(9)
C13 C14 1.387(10)
C13 H13A 0.9500
C14 C15 1.377(10)
C14 H14A 0.9500
C15 C16 1.375(9)
C15 H15A 0.9500
C16 C17 1.367(9)
C16 H16A 0.9500
C17 H17A 0.9500
C18 C19 1.373(9)
C18 H18A 0.9500
C19 C20 1.365(10)
C19 H19A 0.9500
C20 C21 1.387(9)
C20 H20A 0.9500
C21 C22 1.367(9)
C21 H21A 0.9500
C22 H22A 0.9500
